data_4114089
loop_
_publ_author_name
'Bao-Hui Xia'
'Hong-Xing Zhang'
'Chi-Ming Che'
'King-Hung Leung'
'David Lee Phillips'
'Nianyong Zhu'
'Zhong-Yuan Zhou'

_publ_section_title
;
 Metal-Metal Interactions in Heterobimetallic d8-d10 Complexes. Structures
 and Spectroscopic Investigation of [M'M''(\m-dcpm)2(CN)2]+ (M' = Pt, Pd;
 M'' = Cu, Ag, Au) and Related Complexes by UV-vis Absorption and
 Resonance Raman Spectroscopy and ab Initio Calculations
;
_journal_name_full 'Journal of the American Chemical Society'
_journal_page_first 10362
_journal_page_last 10374
_journal_paper_doi 10.1021/ja0355325
_journal_volume 125
_journal_year 2003
_chemical_formula_sum 'C53 H94 B Cl2 Cu F4 N2 P4 Pt'
_chemical_formula_weight 1299.52
_chemical_name_systematic
; 
 ? 
;
_space_group_IT_number 14
_symmetry_cell_setting monoclinic
_symmetry_space_group_name_Hall '-P 2yn'
_symmetry_space_group_name_H-M 'P 1 21/n 1'
_atom_sites_solution_hydrogens geom
_atom_sites_solution_primary direct
_atom_sites_solution_secondary difmap
_audit_creation_method SHELXL-97
_cell_angle_alpha 90.00
_cell_angle_beta 94.761(2)
_cell_angle_gamma 90.00
_cell_formula_units_Z 4
_cell_length_a 16.4799(15)
_cell_length_b 19.3868(17)
_cell_length_c 19.1861(17)
_cell_measurement_reflns_used CCD
_cell_measurement_temperature 293(2)
_cell_measurement_theta_max 27.57
_cell_measurement_theta_min 1
_cell_volume 6108.7(9)
_computing_cell_refinement 'BRUKER SMART '
_computing_data_collection 'BRUKER SMART '
_computing_data_reduction 'BRUKER SHELXTL '
_computing_molecular_graphics SHELXTL
_computing_publication_material SHELXTL
_computing_structure_refinement 'SHELXL-97 (Sheldrick, 1997)'
_computing_structure_solution 'SHELXS-97 (Sheldrick, 1990)'
_diffrn_ambient_temperature 293(2)
_diffrn_measured_fraction_theta_full 0.997
_diffrn_measured_fraction_theta_max 0.997
_diffrn_measurement_device_type 'BRUKER CCD AREA DETECTOR '
_diffrn_measurement_method 'PHI AND OMEGA SCAN '
_diffrn_radiation_monochromator graphite
_diffrn_radiation_source 'fine-focus sealed tube'
_diffrn_radiation_type MoK\a
_diffrn_radiation_wavelength 0.71073
_diffrn_reflns_av_R_equivalents 0.0824
_diffrn_reflns_av_sigmaI/netI 0.1208
_diffrn_reflns_limit_h_max 18
_diffrn_reflns_limit_h_min -21
_diffrn_reflns_limit_k_max 25
_diffrn_reflns_limit_k_min -25
_diffrn_reflns_limit_l_max 24
_diffrn_reflns_limit_l_min -20
_diffrn_reflns_number 41584
_diffrn_reflns_theta_full 27.57
_diffrn_reflns_theta_max 27.57
_diffrn_reflns_theta_min 1.50
_exptl_absorpt_coefficient_mu 2.874
_exptl_absorpt_correction_T_max 1.000
_exptl_absorpt_correction_T_min 0.742
_exptl_absorpt_correction_type SABABS
_exptl_crystal_colour BLACK
_exptl_crystal_density_diffrn 1.413
_exptl_crystal_description PRISM
_exptl_crystal_F_000 2672
_exptl_crystal_size_max 0.20
_exptl_crystal_size_mid 0.14
_exptl_crystal_size_min 0.12
_refine_diff_density_max 0.994
_refine_diff_density_min -1.019
_refine_diff_density_rms 0.164
_refine_ls_extinction_coef 0.00037(3)
_refine_ls_extinction_expression Fc^*^=kFc[1+0.001xFc^2^\l^3^/sin(2\q)]^-1/4^
_refine_ls_extinction_method SHELXL
_refine_ls_goodness_of_fit_ref 0.833
_refine_ls_hydrogen_treatment mixed
_refine_ls_matrix_type full
_refine_ls_number_parameters 614
_refine_ls_number_reflns 14085
_refine_ls_number_restraints 7
_refine_ls_restrained_S_all 0.833
_refine_ls_R_factor_all 0.1252
_refine_ls_R_factor_gt 0.0520
_refine_ls_shift/su_max 0.014
_refine_ls_shift/su_mean 0.002
_refine_ls_structure_factor_coef Fsqd
_refine_ls_weighting_details 'calc w=1/[\s^2^(Fo^2^)+(0.1000P)^2^+0.0000P] where P=(Fo^2^+2Fc^2^)/3'
_refine_ls_weighting_scheme calc
_refine_ls_wR_factor_gt 0.1269
_refine_ls_wR_factor_ref 0.1735
_reflns_number_gt 7130
_reflns_number_total 14085
_reflns_threshold_expression >2sigma(I)
_cod_data_source_file ja0355325si20030417_114204.cif
_cod_data_source_block complex6_CH2Cl2
_cod_database_code 4114089

loop_
_symmetry_equiv_pos_as_xyz
'x, y, z'
'-x+1/2, y+1/2, -z+1/2'
'-x, -y, -z'
'x-1/2, -y-1/2, z-1/2'

loop_
_atom_site_label
_atom_site_type_symbol
_atom_site_fract_x
_atom_site_fract_y
_atom_site_fract_z
_atom_site_U_iso_or_equiv
_atom_site_adp_type
_atom_site_occupancy
_atom_site_symmetry_multiplicity
_atom_site_calc_flag
_atom_site_refinement_flags
Pt1 Pt 0.390503(7) 0.217716(6) 0.356155(6) 0.03702(3) Uani 1 1 d .
Cu1 Cu 0.27562(2) 0.141214(19) 0.279402(19) 0.04136(11) Uani 1 1 d .
P1 P 0.47762(5) 0.22077(4) 0.26651(4) 0.0373(2) Uani 1 1 d .
P2 P 0.31106(4) 0.22297(4) 0.45101(4) 0.0343(2) Uani 1 1 d .
P3 P 0.18645(5) 0.13531(4) 0.35909(4) 0.0364(2) Uani 1 1 d .
P4 P 0.34006(5) 0.13907(4) 0.18251(4) 0.0394(2) Uani 1 1 d .
N1 N 0.4429(3) 0.06705(16) 0.3944(2) 0.1126(14) Uani 1 1 d .
N2 N 0.3134(2) 0.35641(18) 0.2987(2) 0.1220(14) Uani 1 1 d .
C1 C 0.56236(18) 0.15881(17) 0.28030(16) 0.0466(10) Uani 1 1 d .
H1A H 0.5359 0.1149 0.2897 0.056 Uiso 1 1 calc R
C2 C 0.6137(2) 0.1431(2) 0.22078(19) 0.0724(13) Uani 1 1 d .
H2A H 0.6448 0.1837 0.2101 0.087 Uiso 1 1 calc R
H2B H 0.5788 0.1310 0.1794 0.087 Uiso 1 1 calc R
C3 C 0.6715(2) 0.0837(2) 0.2404(2) 0.0825(15) Uani 1 1 d .
H3A H 0.6401 0.0421 0.2464 0.099 Uiso 1 1 calc R
H3B H 0.7059 0.0757 0.2025 0.099 Uiso 1 1 calc R
C4 C 0.7239(2) 0.0979(2) 0.3062(2) 0.0856(16) Uani 1 1 d .
H4A H 0.7595 0.1365 0.2988 0.103 Uiso 1 1 calc R
H4B H 0.7576 0.0579 0.3182 0.103 Uiso 1 1 calc R
C5 C 0.6726(2) 0.1142(2) 0.3659(2) 0.0832(15) Uani 1 1 d .
H5A H 0.7079 0.1257 0.4073 0.100 Uiso 1 1 calc R
H5B H 0.6410 0.0739 0.3766 0.100 Uiso 1 1 calc R
C6 C 0.6154(2) 0.17436(18) 0.34715(18) 0.0572(11) Uani 1 1 d .
H6A H 0.5812 0.1825 0.3851 0.069 Uiso 1 1 calc R
H6B H 0.6470 0.2158 0.3408 0.069 Uiso 1 1 calc R
C7 C 0.5150(2) 0.30825(16) 0.25459(17) 0.0496(10) Uani 1 1 d .
H7A H 0.4659 0.3344 0.2389 0.059 Uiso 1 1 calc R
C8 C 0.5720(2) 0.31875(19) 0.19535(19) 0.0675(13) Uani 1 1 d .
H8A H 0.6247 0.2981 0.2083 0.081 Uiso 1 1 calc R
H8B H 0.5490 0.2969 0.1527 0.081 Uiso 1 1 calc R
C9 C 0.5815(3) 0.3959(2) 0.1837(2) 0.0840(15) Uani 1 1 d .
H9A H 0.6176 0.4033 0.1470 0.101 Uiso 1 1 calc R
H9B H 0.5289 0.4154 0.1683 0.101 Uiso 1 1 calc R
C10 C 0.6151(3) 0.43270(19) 0.2487(2) 0.0891(17) Uani 1 1 d .
H10A H 0.6692 0.4152 0.2628 0.107 Uiso 1 1 calc R
H10B H 0.6198 0.4815 0.2389 0.107 Uiso 1 1 calc R
C11 C 0.5616(3) 0.42290(19) 0.3074(2) 0.0771(14) Uani 1 1 d .
H11A H 0.5096 0.4453 0.2959 0.092 Uiso 1 1 calc R
H11B H 0.5868 0.4439 0.3497 0.092 Uiso 1 1 calc R
C12 C 0.5483(2) 0.34558(17) 0.31964(17) 0.0575(11) Uani 1 1 d .
H12A H 0.5997 0.3248 0.3366 0.069 Uiso 1 1 calc R
H12B H 0.5108 0.3400 0.3556 0.069 Uiso 1 1 calc R
C13 C 0.3060(2) 0.31234(17) 0.48303(17) 0.0503(10) Uani 1 1 d .
H13A H 0.2826 0.3376 0.4419 0.060 Uiso 1 1 calc R
C14 C 0.3877(2) 0.34702(17) 0.4991(2) 0.0628(12) Uani 1 1 d .
H14A H 0.4210 0.3399 0.4604 0.075 Uiso 1 1 calc R
H14B H 0.4153 0.3261 0.5404 0.075 Uiso 1 1 calc R
C15 C 0.3784(3) 0.42403(19) 0.5115(2) 0.0917(17) Uani 1 1 d .
H15A H 0.4312 0.4431 0.5273 0.110 Uiso 1 1 calc R
H15B H 0.3605 0.4461 0.4675 0.110 Uiso 1 1 calc R
C16 C 0.3199(3) 0.4406(2) 0.5635(3) 0.1016(18) Uani 1 1 d .
H16A H 0.3119 0.4901 0.5649 0.122 Uiso 1 1 calc R
H16B H 0.3420 0.4257 0.6095 0.122 Uiso 1 1 calc R
C17 C 0.2401(3) 0.40609(19) 0.5459(2) 0.0818(15) Uani 1 1 d .
H17A H 0.2149 0.4253 0.5028 0.098 Uiso 1 1 calc R
H17B H 0.2045 0.4154 0.5827 0.098 Uiso 1 1 calc R
C18 C 0.2488(3) 0.3289(2) 0.5377(2) 0.0800(15) Uani 1 1 d .
H18A H 0.2692 0.3088 0.5820 0.096 Uiso 1 1 calc R
H18B H 0.1958 0.3088 0.5243 0.096 Uiso 1 1 calc R
C19 C 0.34337(18) 0.16222(16) 0.52010(16) 0.0457(9) Uani 1 1 d .
H19A H 0.3444 0.1174 0.4966 0.055 Uiso 1 1 calc R
C20 C 0.4318(2) 0.17358(18) 0.55144(18) 0.0589(11) Uani 1 1 d .
H20A H 0.4675 0.1796 0.5141 0.071 Uiso 1 1 calc R
H20B H 0.4348 0.2149 0.5801 0.071 Uiso 1 1 calc R
C21 C 0.4590(2) 0.1109(2) 0.5960(2) 0.0790(14) Uani 1 1 d .
H21A H 0.4605 0.0706 0.5661 0.095 Uiso 1 1 calc R
H21B H 0.5137 0.1187 0.6173 0.095 Uiso 1 1 calc R
C22 C 0.4037(2) 0.0973(2) 0.6517(2) 0.0861(15) Uani 1 1 d .
H22A H 0.4075 0.1352 0.6848 0.103 Uiso 1 1 calc R
H22B H 0.4214 0.0557 0.6767 0.103 Uiso 1 1 calc R
C23 C 0.3161(2) 0.0887(2) 0.62376(18) 0.0707(13) Uani 1 1 d .
H23A H 0.2821 0.0838 0.6624 0.085 Uiso 1 1 calc R
H23B H 0.3104 0.0473 0.5955 0.085 Uiso 1 1 calc R
C24 C 0.2882(2) 0.15114(19) 0.57965(17) 0.0586(11) Uani 1 1 d .
H24A H 0.2894 0.1919 0.6090 0.070 Uiso 1 1 calc R
H24B H 0.2326 0.1441 0.5602 0.070 Uiso 1 1 calc R
C25 C 0.1867(2) 0.05483(16) 0.40961(17) 0.0503(10) Uani 1 1 d .
H25A H 0.2363 0.0573 0.4415 0.060 Uiso 1 1 calc R
C26 C 0.1173(2) 0.0468(2) 0.45764(19) 0.0696(13) Uani 1 1 d .
H26A H 0.0656 0.0441 0.4297 0.083 Uiso 1 1 calc R
H26B H 0.1159 0.0866 0.4881 0.083 Uiso 1 1 calc R
C27 C 0.1305(3) -0.0195(2) 0.5021(2) 0.1099(17) Uani 1 1 d .
H27A H 0.1784 -0.0137 0.5345 0.132 Uiso 1 1 calc R
H27B H 0.0841 -0.0262 0.5294 0.132 Uiso 1 1 calc R
C28 C 0.1412(3) -0.0830(2) 0.4579(3) 0.124(2) Uani 1 1 d .
H28A H 0.0910 -0.0925 0.4295 0.148 Uiso 1 1 calc R
H28B H 0.1534 -0.1225 0.4881 0.148 Uiso 1 1 calc R
C29 C 0.2096(4) -0.0724(2) 0.4110(3) 0.125(2) Uani 1 1 d .
H29A H 0.2132 -0.1125 0.3812 0.150 Uiso 1 1 calc R
H29B H 0.2606 -0.0685 0.4398 0.150 Uiso 1 1 calc R
C30 C 0.1981(3) -0.00850(18) 0.3653(2) 0.0903(17) Uani 1 1 d .
H30A H 0.2454 -0.0023 0.3389 0.108 Uiso 1 1 calc R
H30B H 0.1508 -0.0145 0.3322 0.108 Uiso 1 1 calc R
C31 C 0.08241(17) 0.15617(15) 0.32235(15) 0.0397(9) Uani 1 1 d .
H31A H 0.0494 0.1668 0.3612 0.048 Uiso 1 1 calc R
C32 C 0.0408(2) 0.09890(18) 0.2794(2) 0.0682(13) Uani 1 1 d .
H32A H 0.0737 0.0865 0.2417 0.082 Uiso 1 1 calc R
H32B H 0.0360 0.0585 0.3086 0.082 Uiso 1 1 calc R
C33 C -0.0430(2) 0.1207(2) 0.2490(2) 0.0917(15) Uani 1 1 d .
H33A H -0.0663 0.0842 0.2191 0.110 Uiso 1 1 calc R
H33B H -0.0779 0.1273 0.2867 0.110 Uiso 1 1 calc R
C34 C -0.0407(2) 0.1857(2) 0.2076(2) 0.0834(15) Uani 1 1 d .
H34A H -0.0960 0.2000 0.1935 0.100 Uiso 1 1 calc R
H34B H -0.0136 0.1768 0.1655 0.100 Uiso 1 1 calc R
C35 C 0.0030(2) 0.2436(2) 0.2481(2) 0.0765(14) Uani 1 1 d .
H35A H 0.0085 0.2829 0.2175 0.092 Uiso 1 1 calc R
H35B H -0.0285 0.2579 0.2860 0.092 Uiso 1 1 calc R
C36 C 0.0861(2) 0.22011(16) 0.27727(18) 0.0557(11) Uani 1 1 d .
H36A H 0.1121 0.2570 0.3050 0.067 Uiso 1 1 calc R
H36B H 0.1193 0.2105 0.2389 0.067 Uiso 1 1 calc R
C37 C 0.27509(19) 0.15841(16) 0.10203(16) 0.0480(10) Uani 1 1 d .
H37A H 0.3075 0.1514 0.0621 0.058 Uiso 1 1 calc R
C38 C 0.2468(2) 0.23242(16) 0.10103(19) 0.0621(12) Uani 1 1 d .
H38A H 0.2936 0.2627 0.1009 0.074 Uiso 1 1 calc R
H38B H 0.2198 0.2418 0.1431 0.074 Uiso 1 1 calc R
C39 C 0.1883(2) 0.2477(2) 0.0372(2) 0.0768(14) Uani 1 1 d .
H39A H 0.1692 0.2949 0.0398 0.092 Uiso 1 1 calc R
H39B H 0.2172 0.2434 -0.0046 0.092 Uiso 1 1 calc R
C40 C 0.1174(2) 0.2005(2) 0.0319(2) 0.0783(15) Uani 1 1 d .
H40A H 0.0833 0.2106 -0.0105 0.094 Uiso 1 1 calc R
H40B H 0.0854 0.2080 0.0714 0.094 Uiso 1 1 calc R
C41 C 0.1442(2) 0.1253(2) 0.0309(2) 0.0855(15) Uani 1 1 d .
H41A H 0.1708 0.1164 -0.0115 0.103 Uiso 1 1 calc R
H41B H 0.0967 0.0957 0.0305 0.103 Uiso 1 1 calc R
C42 C 0.2027(2) 0.10846(18) 0.09466(19) 0.0622(12) Uani 1 1 d .
H42A H 0.2228 0.0617 0.0904 0.075 Uiso 1 1 calc R
H42B H 0.1736 0.1108 0.1365 0.075 Uiso 1 1 calc R
C43 C 0.3908(2) 0.05491(16) 0.17281(17) 0.0512(10) Uani 1 1 d .
H43A H 0.4429 0.0590 0.2011 0.061 Uiso 1 1 calc R
C44 C 0.3465(3) -0.00286(18) 0.2063(2) 0.0776(14) Uani 1 1 d .
H44A H 0.2935 -0.0095 0.1813 0.093 Uiso 1 1 calc R
H44B H 0.3382 0.0094 0.2543 0.093 Uiso 1 1 calc R
C45 C 0.3959(3) -0.0710(2) 0.2054(2) 0.0923(17) Uani 1 1 d .
H45A H 0.4451 -0.0667 0.2367 0.111 Uiso 1 1 calc R
H45B H 0.3638 -0.1085 0.2222 0.111 Uiso 1 1 calc R
C46 C 0.4182(3) -0.0872(2) 0.1337(2) 0.1078(19) Uani 1 1 d .
H46A H 0.4530 -0.1276 0.1358 0.129 Uiso 1 1 calc R
H46B H 0.3690 -0.0985 0.1047 0.129 Uiso 1 1 calc R
C47 C 0.4598(3) -0.0313(2) 0.1008(2) 0.1041(18) Uani 1 1 d .
H47A H 0.4680 -0.0443 0.0531 0.125 Uiso 1 1 calc R
H47B H 0.5130 -0.0248 0.1256 0.125 Uiso 1 1 calc R
C48 C 0.4135(3) 0.0365(2) 0.10012(19) 0.0759(14) Uani 1 1 d .
H48A H 0.4470 0.0728 0.0829 0.091 Uiso 1 1 calc R
H48B H 0.3645 0.0327 0.0687 0.091 Uiso 1 1 calc R
C49 C 0.20506(18) 0.20506(15) 0.42395(16) 0.0432(9) Uani 1 1 d .
H49A H 0.1803 0.2470 0.4046 0.052 Uiso 1 1 calc R
H49B H 0.1776 0.1933 0.4652 0.052 Uiso 1 1 calc R
C50 C 0.42232(19) 0.20241(17) 0.18143(16) 0.0490(10) Uani 1 1 d .
H50A H 0.3995 0.2453 0.1625 0.059 Uiso 1 1 calc R
H50B H 0.4611 0.1861 0.1498 0.059 Uiso 1 1 calc R
C51 C 0.4269(2) 0.12434(19) 0.38186(18) 0.0592(11) Uani 1 1 d .
C52 C 0.3429(2) 0.3061(2) 0.32140(19) 0.0678(13) Uani 1 1 d .
B1 B 0.5016(2) 0.2404(2) 1.00001(19) 0.0842(18) Uani 1 1 d D
F1 F 0.5438(2) 0.29472(17) 1.02454(17) 0.1743(15) Uani 1 1 d D
F2 F 0.5122(2) 0.23054(16) 0.93475(13) 0.1293(12) Uani 1 1 d D
F3 F 0.42625(17) 0.2430(2) 1.01850(17) 0.1513(15) Uani 1 1 d D
F4 F 0.5321(3) 0.1855(2) 1.0365(2) 0.205(2) Uani 1 1 d D
C53 C 0.3561(4) 0.15776(19) 0.8728(2) 0.145(3) Uani 1 1 d D
Cl1 Cl 0.31150(11) 0.08208(9) 0.89302(11) 0.1692(9) Uani 1 1 d D
Cl2 Cl 0.29781(11) 0.20336(10) 0.80912(14) 0.1916(11) Uani 1 1 d D

loop_
_atom_site_aniso_label
_atom_site_aniso_U_11
_atom_site_aniso_U_22
_atom_site_aniso_U_33
_atom_site_aniso_U_23
_atom_site_aniso_U_13
_atom_site_aniso_U_12
Pt1 0.03308(5) 0.04380(6) 0.03431(6) -0.00159(6) 0.00354(4) -0.00105(6)
Cu1 0.04125(19) 0.04401(19) 0.0397(2) -0.00551(17) 0.00844(16) -0.00381(17)
P1 0.0338(4) 0.0433(4) 0.0349(4) 0.0004(4) 0.0036(3) -0.0029(4)
P2 0.0316(4) 0.0379(4) 0.0336(4) -0.0001(3) 0.0033(3) -0.0028(3)
P3 0.0334(4) 0.0372(4) 0.0387(4) -0.0003(3) 0.0033(3) -0.0013(3)
P4 0.0403(4) 0.0419(4) 0.0360(4) -0.0025(4) 0.0040(3) -0.0016(4)
N1 0.172(3) 0.0490(18) 0.130(3) 0.0296(19) 0.093(2) 0.034(2)
N2 0.145(3) 0.109(2) 0.121(3) 0.076(2) 0.067(2) 0.083(2)
C1 0.0375(16) 0.0538(18) 0.0490(18) 0.0030(16) 0.0072(14) 0.0079(15)
C2 0.060(2) 0.094(3) 0.067(2) 0.007(2) 0.0282(18) 0.021(2)
C3 0.071(2) 0.096(3) 0.085(3) 0.016(2) 0.032(2) 0.029(2)
C4 0.053(2) 0.070(2) 0.135(4) 0.023(3) 0.015(2) 0.021(2)
C5 0.073(3) 0.089(3) 0.084(3) -0.001(2) -0.016(2) 0.026(2)
C6 0.0499(19) 0.057(2) 0.063(2) -0.0023(18) -0.0056(17) -0.0011(17)
C7 0.0446(17) 0.0508(18) 0.053(2) -0.0011(16) 0.0038(16) -0.0144(16)
C8 0.072(2) 0.067(2) 0.066(2) 0.000(2) 0.022(2) -0.013(2)
C9 0.078(3) 0.077(3) 0.099(3) 0.033(2) 0.025(2) -0.017(2)
C10 0.090(3) 0.048(2) 0.129(4) 0.003(3) 0.007(3) -0.019(2)
C11 0.087(3) 0.058(2) 0.087(3) -0.010(2) 0.010(2) -0.014(2)
C12 0.063(2) 0.0525(19) 0.056(2) -0.0038(18) 0.0004(18) -0.0052(18)
C13 0.0537(19) 0.0497(18) 0.0479(19) -0.0132(16) 0.0058(16) 0.0036(16)
C14 0.063(2) 0.0496(19) 0.075(2) -0.0104(19) -0.0031(19) -0.0110(18)
C15 0.082(3) 0.054(2) 0.137(4) -0.012(3) -0.008(3) -0.025(2)
C16 0.115(4) 0.058(2) 0.127(4) -0.037(2) -0.021(3) 0.019(3)
C17 0.103(3) 0.062(2) 0.082(3) -0.024(2) 0.019(2) 0.016(2)
C18 0.087(3) 0.085(3) 0.069(3) -0.025(2) 0.014(2) -0.001(2)
C19 0.0446(17) 0.0485(17) 0.0431(17) 0.0056(15) -0.0011(14) -0.0090(15)
C20 0.0511(19) 0.062(2) 0.061(2) 0.0122(18) -0.0126(17) -0.0106(18)
C21 0.059(2) 0.071(2) 0.100(3) 0.013(2) -0.035(2) -0.002(2)
C22 0.089(3) 0.084(3) 0.080(3) 0.037(2) -0.021(2) -0.018(2)
C23 0.076(2) 0.083(2) 0.051(2) 0.021(2) -0.0092(19) -0.023(2)
C24 0.062(2) 0.067(2) 0.0466(19) 0.0110(18) 0.0038(17) -0.0076(19)
C25 0.0464(18) 0.0412(17) 0.062(2) 0.0015(16) -0.0045(16) -0.0044(15)
C26 0.059(2) 0.085(3) 0.065(2) 0.017(2) 0.0088(19) -0.025(2)
C27 0.114(3) 0.127(3) 0.088(3) 0.062(2) 0.003(3) -0.047(3)
C28 0.165(5) 0.064(2) 0.136(4) 0.052(3) -0.026(4) -0.021(3)
C29 0.187(5) 0.045(2) 0.143(4) 0.031(3) 0.008(4) 0.022(3)
C30 0.130(4) 0.043(2) 0.099(3) 0.005(2) 0.019(3) 0.010(2)
C31 0.0337(15) 0.0500(17) 0.0350(16) -0.0017(14) 0.0008(13) 0.0033(14)
C32 0.074(2) 0.059(2) 0.068(2) 0.0049(19) -0.017(2) -0.0197(19)
C33 0.062(2) 0.104(3) 0.102(3) 0.024(3) -0.037(2) -0.033(2)
C34 0.066(2) 0.101(3) 0.077(3) 0.015(2) -0.027(2) 0.003(2)
C35 0.074(2) 0.066(2) 0.084(3) 0.001(2) -0.027(2) 0.015(2)
C36 0.063(2) 0.0477(18) 0.054(2) 0.0085(17) -0.0133(17) -0.0009(17)
C37 0.0474(18) 0.0559(19) 0.0396(17) -0.0016(16) -0.0023(15) 0.0002(16)
C38 0.059(2) 0.049(2) 0.073(2) 0.0002(18) -0.0243(18) 0.0009(17)
C39 0.070(3) 0.069(2) 0.089(3) 0.016(2) -0.007(2) 0.005(2)
C40 0.060(2) 0.091(3) 0.079(3) 0.005(2) -0.020(2) 0.005(2)
C41 0.071(2) 0.089(3) 0.091(3) -0.017(2) -0.033(2) -0.005(2)
C42 0.050(2) 0.056(2) 0.079(3) -0.0079(19) -0.0068(19) -0.0035(18)
C43 0.0511(18) 0.0415(17) 0.060(2) -0.0050(16) 0.0018(16) 0.0102(16)
C44 0.101(3) 0.051(2) 0.083(3) 0.016(2) 0.023(2) 0.030(2)
C45 0.098(3) 0.061(2) 0.114(3) 0.023(2) -0.009(3) 0.009(2)
C46 0.136(4) 0.087(3) 0.101(3) -0.027(3) 0.015(3) 0.038(3)
C47 0.140(4) 0.075(3) 0.103(3) -0.007(3) 0.048(3) 0.031(3)
C48 0.086(3) 0.077(3) 0.067(2) -0.015(2) 0.024(2) 0.018(2)
C49 0.0414(16) 0.0431(17) 0.0446(17) -0.0076(14) 0.0010(14) 0.0021(14)
C50 0.0447(17) 0.061(2) 0.0405(17) 0.0023(16) 0.0012(14) -0.0110(16)
C51 0.0599(19) 0.059(2) 0.063(2) 0.0006(18) 0.0345(16) 0.0038(18)
C52 0.066(2) 0.084(3) 0.057(2) 0.013(2) 0.0201(19) 0.019(2)
B1 0.099(4) 0.083(3) 0.074(3) -0.007(3) 0.029(3) -0.023(3)
F1 0.211(3) 0.197(3) 0.123(2) -0.073(2) 0.063(2) -0.101(2)
F2 0.161(2) 0.156(2) 0.0778(17) -0.0226(17) 0.0510(17) -0.049(2)
F3 0.099(2) 0.224(3) 0.139(2) 0.035(3) 0.0569(18) 0.005(2)
F4 0.228(4) 0.219(4) 0.178(3) 0.065(3) 0.076(3) 0.079(3)
C53 0.111(4) 0.150(5) 0.169(5) 0.058(4) -0.021(4) -0.024(4)
Cl1 0.1320(13) 0.1442(14) 0.235(2) 0.0233(14) 0.0391(13) -0.0206(12)
Cl2 0.0895(11) 0.1570(15) 0.328(3) 0.0477(17) 0.0138(15) 0.0073(11)

loop_
_atom_type_symbol
_atom_type_description
_atom_type_scat_dispersion_real
_atom_type_scat_dispersion_imag
_atom_type_scat_source
C C 0.0033 0.0016 'International Tables Vol C Tables 4.2.6.8 and 6.1.1.4'
H H 0.0000 0.0000 'International Tables Vol C Tables 4.2.6.8 and 6.1.1.4'
N N 0.0061 0.0033 'International Tables Vol C Tables 4.2.6.8 and 6.1.1.4'
B B 0.0013 0.0007 'International Tables Vol C Tables 4.2.6.8 and 6.1.1.4'
P P 0.1023 0.0942 'International Tables Vol C Tables 4.2.6.8 and 6.1.1.4'
Cl Cl 0.1484 0.1585 'International Tables Vol C Tables 4.2.6.8 and 6.1.1.4'
Cu Cu 0.3201 1.2651 'International Tables Vol C Tables 4.2.6.8 and 6.1.1.4'
Pt Pt -1.7033 8.3905 'International Tables Vol C Tables 4.2.6.8 and 6.1.1.4'
F F 0.0171 0.0103 'International Tables Vol C Tables 4.2.6.8 and 6.1.1.4'

loop_
_geom_angle_atom_site_label_1
_geom_angle_atom_site_label_2
_geom_angle_atom_site_label_3
_geom_angle
C51 Pt1 C52 172.43(15)
C51 Pt1 P1 90.84(11)
C52 Pt1 P1 88.88(11)
C51 Pt1 P2 91.37(11)
C52 Pt1 P2 89.59(11)
P1 Pt1 P2 174.51(3)
C51 Pt1 Cu1 79.53(10)
C52 Pt1 Cu1 92.93(11)
P1 Pt1 Cu1 93.31(2)
P2 Pt1 Cu1 92.03(2)
P3 Cu1 P4 166.34(3)
P3 Cu1 Pt1 97.23(2)
P4 Cu1 Pt1 95.93(2)
C7 P1 C50 102.48(15)
C7 P1 C1 111.35(15)
C50 P1 C1 108.37(15)
C7 P1 Pt1 110.54(11)
C50 P1 Pt1 111.11(11)
C1 P1 Pt1 112.52(11)
C49 P2 C19 107.53(14)
C49 P2 C13 101.90(14)
C19 P2 C13 112.60(15)
C49 P2 Pt1 110.98(11)
C19 P2 Pt1 113.03(11)
C13 P2 Pt1 110.20(11)
C25 P3 C31 110.48(14)
C25 P3 C49 105.88(14)
C31 P3 C49 101.20(13)
C25 P3 Cu1 115.87(11)
C31 P3 Cu1 112.01(10)
C49 P3 Cu1 110.22(10)
C50 P4 C37 103.50(14)
C50 P4 C43 104.45(15)
C37 P4 C43 109.34(15)
C50 P4 Cu1 113.81(11)
C37 P4 Cu1 114.41(11)
C43 P4 Cu1 110.66(11)
C2 C1 C6 111.0(3)
C2 C1 P1 119.3(2)
C6 C1 P1 111.5(2)
C1 C2 C3 110.2(3)
C4 C3 C2 112.0(3)
C3 C4 C5 111.1(3)
C4 C5 C6 110.7(3)
C1 C6 C5 110.4(3)
C12 C7 C8 110.1(3)
C12 C7 P1 116.5(2)
C8 C7 P1 116.5(2)
C9 C8 C7 108.2(3)
C10 C9 C8 112.3(3)
C11 C10 C9 111.3(3)
C10 C11 C12 109.8(3)
C7 C12 C11 112.9(3)
C18 C13 C14 111.2(3)
C18 C13 P2 118.8(3)
C14 C13 P2 114.9(2)
C13 C14 C15 111.6(3)
C16 C15 C14 113.4(3)
C15 C16 C17 111.3(4)
C16 C17 C18 112.3(4)
C13 C18 C17 110.8(3)
C24 C19 C20 109.2(3)
C24 C19 P2 118.5(2)
C20 C19 P2 113.6(2)
C21 C20 C19 109.1(3)
C22 C21 C20 112.0(3)
C21 C22 C23 113.0(3)
C22 C23 C24 110.3(3)
C23 C24 C19 110.8(3)
C30 C25 C26 112.8(3)
C30 C25 P3 112.8(2)
C26 C25 P3 115.7(2)
C25 C26 C27 109.7(3)
C28 C27 C26 112.6(3)
C27 C28 C29 110.4(4)
C28 C29 C30 113.0(4)
C25 C30 C29 110.6(4)
C32 C31 C36 109.1(3)
C32 C31 P3 114.4(2)
C36 C31 P3 108.5(2)
C33 C32 C31 111.3(3)
C34 C33 C32 112.2(3)
C33 C34 C35 112.7(3)
C36 C35 C34 110.3(3)
C35 C36 C31 112.4(3)
C38 C37 C42 111.2(3)
C38 C37 P4 111.2(2)
C42 C37 P4 110.0(2)
C37 C38 C39 111.7(3)
C40 C39 C38 112.2(3)
C39 C40 C41 111.4(3)
C40 C41 C42 110.9(3)
C41 C42 C37 111.9(3)
C44 C43 C48 112.5(3)
C44 C43 P4 111.9(2)
C48 C43 P4 116.7(2)
C43 C44 C45 110.7(3)
C46 C45 C44 111.1(4)
C47 C46 C45 114.0(4)
C46 C47 C48 113.2(4)
C43 C48 C47 111.0(3)
P2 C49 P3 115.80(17)
P4 C50 P1 115.67(17)
N1 C51 Pt1 174.7(3)
N2 C52 Pt1 177.1(4)
F2 B1 F3 118.2(3)
F2 B1 F1 110.6(3)
F3 B1 F1 110.6(4)
F2 B1 F4 108.1(4)
F3 B1 F4 102.0(4)
F1 B1 F4 106.3(3)
Cl1 C53 Cl2 112.1(3)

loop_
_geom_bond_atom_site_label_1
_geom_bond_atom_site_label_2
_geom_bond_distance
Pt1 C51 1.957(4)
Pt1 C52 1.978(4)
Pt1 P1 2.3308(8)
Pt1 P2 2.3306(8)
Pt1 Cu1 2.7368(4)
Cu1 P3 2.2098(9)
Cu1 P4 2.2166(9)
P1 C7 1.825(3)
P1 C50 1.837(3)
P1 C1 1.844(3)
P2 C49 1.814(3)
P2 C19 1.820(3)
P2 C13 1.843(3)
P3 C25 1.836(3)
P3 C31 1.844(3)
P3 C49 1.846(3)
P4 C50 1.831(3)
P4 C37 1.843(3)
P4 C43 1.850(3)
N1 C51 1.162(5)
N2 C52 1.158(5)
C1 C2 1.508(5)
C1 C6 1.521(4)
C2 C3 1.522(5)
C3 C4 1.495(6)
C4 C5 1.513(6)
C5 C6 1.524(5)
C7 C12 1.506(4)
C7 C8 1.548(5)
C8 C9 1.522(5)
C9 C10 1.502(6)
C10 C11 1.498(6)
C11 C12 1.536(5)
C13 C18 1.502(5)
C13 C14 1.513(5)
C14 C15 1.521(5)
C15 C16 1.480(7)
C16 C17 1.488(6)
C17 C18 1.513(5)
C19 C24 1.533(5)
C19 C20 1.546(4)
C20 C21 1.532(5)
C21 C22 1.486(6)
C22 C23 1.507(5)
C23 C24 1.525(5)
C25 C30 1.514(5)
C25 C26 1.535(5)
C26 C27 1.548(6)
C27 C28 1.515(6)
C28 C29 1.514(8)
C29 C30 1.521(6)
C31 C32 1.513(4)
C31 C36 1.516(4)
C32 C33 1.513(5)
C33 C34 1.492(6)
C34 C35 1.514(6)
C35 C36 1.506(5)
C37 C38 1.508(4)
C37 C42 1.534(5)
C38 C39 1.523(5)
C39 C40 1.481(6)
C40 C41 1.523(5)
C41 C42 1.530(5)
C43 C44 1.509(5)
C43 C48 1.517(5)
C44 C45 1.552(5)
C45 C46 1.487(6)
C46 C47 1.454(7)
C47 C48 1.519(6)
B1 F2 1.293(4)
B1 F3 1.320(5)
B1 F1 1.326(5)
B1 F4 1.350(5)
C53 Cl1 1.701(5)
C53 Cl2 1.733(5)
